data_7000862
loop_
_publ_author_name
'Reed, Julie E.'
'White, Andrew J. P.'
'Neidle, Stephen'
'Vilar, Ram\'on'

_publ_section_title
;
 Effect of metal coordination on the interaction of substituted
 phenanthroline and pyridine ligands with quadruplex DNA
;
_journal_issue 14
_journal_name_full 'Dalton Transactions'
_journal_page_first 2558
_journal_page_last 2568
_journal_paper_doi 10.1039/b820086f
_journal_year 2009
_chemical_formula_moiety 'C18 H12 N4 O, C H2 Cl2, H2 O'
_chemical_formula_sum 'C19 H16 Cl2 N4 O2'
_chemical_formula_weight 403.26
_chemical_name_systematic
;
?
;
_space_group_IT_number 2
_symmetry_cell_setting triclinic
_symmetry_space_group_name_Hall '-P 1'
_symmetry_space_group_name_H-M 'P -1'
_atom_sites_solution_hydrogens geom
_atom_sites_solution_primary direct
_atom_sites_solution_secondary difmap
_audit_creation_method SHELXL-97
_cell_angle_alpha 95.453(2)
_cell_angle_beta 96.174(2)
_cell_angle_gamma 97.0910(10)
_cell_formula_units_Z 2
_cell_length_a 9.0384(3)
_cell_length_b 9.2870(3)
_cell_length_c 10.8833(3)
_cell_measurement_reflns_used 8844
_cell_measurement_temperature 120(2)
_cell_measurement_theta_max 27.48
_cell_measurement_theta_min 2.91
_cell_volume 895.85(5)
_computing_structure_refinement 'SHELXL-97 (Sheldrick, 1997)'
_computing_structure_solution 'SHELXS-97 (Sheldrick, 1990)'
_diffrn_ambient_temperature 120
_diffrn_measured_fraction_theta_full 0.994
_diffrn_measured_fraction_theta_max 0.994
_diffrn_radiation_type MoK\a
_diffrn_radiation_wavelength 0.71073
_diffrn_reflns_av_R_equivalents 0.0481
_diffrn_reflns_av_sigmaI/netI 0.0407
_diffrn_reflns_limit_h_max 11
_diffrn_reflns_limit_h_min -11
_diffrn_reflns_limit_k_max 12
_diffrn_reflns_limit_k_min -11
_diffrn_reflns_limit_l_max 13
_diffrn_reflns_limit_l_min -14
_diffrn_reflns_number 18498
_diffrn_reflns_theta_full 27.43
_diffrn_reflns_theta_max 27.43
_diffrn_reflns_theta_min 2.97
_exptl_absorpt_coefficient_mu 0.386
_exptl_absorpt_correction_T_max 1.00071
_exptl_absorpt_correction_T_min 0.97119
_exptl_absorpt_correction_type multi-scan
_exptl_absorpt_process_details sortav
_exptl_crystal_colour 'Light yellow'
_exptl_crystal_density_diffrn 1.495
_exptl_crystal_density_method 'not measured'
_exptl_crystal_description blades
_exptl_crystal_F_000 416
_exptl_crystal_size_max 0.38
_exptl_crystal_size_mid 0.28
_exptl_crystal_size_min 0.08
_refine_diff_density_max 0.266
_refine_diff_density_min -0.395
_refine_diff_density_rms 0.056
_refine_ls_extinction_coef 0.016(3)
_refine_ls_extinction_expression Fc^*^=kFc[1+0.001xFc^2^\l^3^/sin(2\q)]^-1/4^
_refine_ls_extinction_method SHELXL
_refine_ls_goodness_of_fit_ref 1.050
_refine_ls_hydrogen_treatment mixed
_refine_ls_matrix_type full
_refine_ls_number_parameters 257
_refine_ls_number_reflns 4075
_refine_ls_number_restraints 3
_refine_ls_restrained_S_all 1.050
_refine_ls_R_factor_all 0.0608
_refine_ls_R_factor_gt 0.0407
_refine_ls_shift/su_max 0.000
_refine_ls_shift/su_mean 0.000
_refine_ls_structure_factor_coef Fsqd
_refine_ls_weighting_details 'calc w=1/[\s^2^(Fo^2^)+(0.0555P)^2^+0.1479P] where P=(Fo^2^+2Fc^2^)/3'
_refine_ls_weighting_scheme calc
_refine_ls_wR_factor_gt 0.0982
_refine_ls_wR_factor_ref 0.1046
_reflns_number_gt 3136
_reflns_number_total 4075
_reflns_threshold_expression >2sigma(I)
_cod_data_source_file b820086f.txt
_cod_data_source_block Compound_L1
_cod_depositor_comments
;
The following automatic conversions were performed:
'_symmetry_cell_setting' value 'Triclinic' changed to 'triclinic'
according to '/home/saulius/struct/CIF-dictionaries/cif_core.dic'
dictionary named 'cif_core.dic' version 2.4.1 from 2010-06-29.

Automatic conversion script
Id: cif_fix_enum 1527 2010-12-29 10:47:43Z saulius 
;
_cod_original_sg_symbol_H-M P-1
_cod_database_code 7000862

loop_
_symmetry_equiv_pos_as_xyz
'x, y, z'
'-x, -y, -z'

loop_
_atom_site_label
_atom_site_type_symbol
_atom_site_fract_x
_atom_site_fract_y
_atom_site_fract_z
_atom_site_U_iso_or_equiv
_atom_site_adp_type
_atom_site_occupancy
_atom_site_symmetry_multiplicity
_atom_site_calc_flag
_atom_site_refinement_flags
_atom_site_disorder_assembly
_atom_site_disorder_group
N1 N 0.36614(15) 0.10067(14) 0.18268(12) 0.0211(3) Uani 1 1 d . . .
C2 C 0.28055(19) -0.02133(17) 0.13168(15) 0.0232(3) Uani 1 1 d . . .
H2A H 0.1750 -0.0209 0.1191 0.028 Uiso 1 1 calc R . .
C3 C 0.3367(2) -0.15066(18) 0.09539(15) 0.0259(4) Uani 1 1 d . . .
H3A H 0.2707 -0.2348 0.0584 0.031 Uiso 1 1 calc R . .
C4 C 0.4881(2) -0.15359(18) 0.11416(15) 0.0264(4) Uani 1 1 d . . .
H4A H 0.5286 -0.2405 0.0912 0.032 Uiso 1 1 calc R . .
C5 C 0.58374(18) -0.02683(17) 0.16775(14) 0.0224(3) Uani 1 1 d . . .
C6 C 0.7434(2) -0.02153(19) 0.18852(16) 0.0268(4) Uani 1 1 d . . .
H6A H 0.7874 -0.1066 0.1664 0.032 Uiso 1 1 calc R . .
C7 C 0.83282(19) 0.10188(19) 0.23890(16) 0.0262(4) Uani 1 1 d . . .
H7A H 0.9387 0.1029 0.2503 0.031 Uiso 1 1 calc R . .
C8 C 0.76970(18) 0.23144(18) 0.27538(14) 0.0220(3) Uani 1 1 d . . .
C9 C 0.85908(18) 0.35874(18) 0.33475(15) 0.0234(4) Uani 1 1 d . . .
H9A H 0.9651 0.3625 0.3495 0.028 Uiso 1 1 calc R . .
C10 C 0.79182(18) 0.47715(18) 0.37103(15) 0.0230(3) Uani 1 1 d . . .
H10A H 0.8496 0.5630 0.4143 0.028 Uiso 1 1 calc R . .
C11 C 0.63541(17) 0.46917(17) 0.34303(14) 0.0193(3) Uani 1 1 d . . .
N12 N 0.54679(14) 0.35120(14) 0.28737(12) 0.0183(3) Uani 1 1 d . . .
C13 C 0.61256(17) 0.23140(17) 0.25544(14) 0.0191(3) Uani 1 1 d . . .
C14 C 0.51688(17) 0.09896(17) 0.20034(14) 0.0195(3) Uani 1 1 d . . .
C15 C 0.56263(17) 0.60318(16) 0.37469(14) 0.0195(3) Uani 1 1 d . . .
O15 O 0.64038(13) 0.72061(12) 0.41330(11) 0.0263(3) Uani 1 1 d . . .
N16 N 0.41117(14) 0.58340(14) 0.35541(12) 0.0195(3) Uani 1 1 d D . .
H16 H 0.3669(19) 0.4918(8) 0.3294(17) 0.029(5) Uiso 1 1 d D . .
C17 C 0.31466(17) 0.69088(16) 0.36997(14) 0.0187(3) Uani 1 1 d . . .
N18 N 0.17712(15) 0.64872(14) 0.30916(12) 0.0215(3) Uani 1 1 d . . .
C19 C 0.07649(19) 0.74284(18) 0.31990(15) 0.0244(4) Uani 1 1 d . . .
H19A H -0.0215 0.7154 0.2768 0.029 Uiso 1 1 calc R . .
C20 C 0.10755(19) 0.87746(18) 0.39019(15) 0.0261(4) Uani 1 1 d . . .
H20A H 0.0324 0.9400 0.3962 0.031 Uiso 1 1 calc R . .
C21 C 0.2506(2) 0.91852(17) 0.45146(15) 0.0254(4) Uani 1 1 d . . .
H21A H 0.2754 1.0106 0.5001 0.031 Uiso 1 1 calc R . .
C22 C 0.35755(19) 0.82509(17) 0.44179(15) 0.0225(3) Uani 1 1 d . . .
H22A H 0.4569 0.8514 0.4827 0.027 Uiso 1 1 calc R . .
C30 C 0.2120(2) 0.39447(19) 0.07199(16) 0.0286(4) Uani 1 1 d . . .
H30A H 0.2906 0.3442 0.1136 0.034 Uiso 1 1 calc R . .
H30B H 0.1898 0.4731 0.1325 0.034 Uiso 1 1 calc R . .
Cl1 Cl 0.27963(6) 0.47180(5) -0.05699(4) 0.03934(16) Uani 1 1 d . . .
Cl2 Cl 0.04819(5) 0.26881(6) 0.02594(5) 0.04289(16) Uani 1 1 d . . .
O40 O 0.20960(13) 0.28037(13) 0.34112(11) 0.0273(3) Uani 1 1 d D . .
H40A H 0.265(2) 0.227(2) 0.2957(18) 0.049(6) Uiso 1 1 d D . .
H40B H 0.249(3) 0.279(3) 0.4204(8) 0.071(8) Uiso 1 1 d D . .

loop_
_atom_site_aniso_label
_atom_site_aniso_U_11
_atom_site_aniso_U_22
_atom_site_aniso_U_33
_atom_site_aniso_U_23
_atom_site_aniso_U_13
_atom_site_aniso_U_12
N1 0.0214(7) 0.0215(7) 0.0209(7) 0.0016(5) 0.0042(5) 0.0038(5)
C2 0.0248(9) 0.0217(8) 0.0230(8) 0.0020(6) 0.0044(6) 0.0021(6)
C3 0.0349(10) 0.0194(8) 0.0232(8) 0.0010(6) 0.0058(7) 0.0019(7)
C4 0.0368(10) 0.0203(8) 0.0250(9) 0.0045(7) 0.0085(7) 0.0100(7)
C5 0.0276(9) 0.0234(8) 0.0195(8) 0.0065(6) 0.0079(7) 0.0088(7)
C6 0.0309(9) 0.0283(9) 0.0262(9) 0.0076(7) 0.0081(7) 0.0162(7)
C7 0.0209(8) 0.0343(9) 0.0277(9) 0.0093(7) 0.0074(7) 0.0122(7)
C8 0.0202(8) 0.0289(9) 0.0199(8) 0.0085(6) 0.0052(6) 0.0080(7)
C9 0.0151(8) 0.0330(9) 0.0235(8) 0.0076(7) 0.0029(6) 0.0043(7)
C10 0.0198(8) 0.0272(8) 0.0216(8) 0.0037(6) 0.0019(6) 0.0010(6)
C11 0.0182(8) 0.0236(8) 0.0168(7) 0.0048(6) 0.0030(6) 0.0030(6)
N12 0.0185(7) 0.0191(6) 0.0178(6) 0.0029(5) 0.0035(5) 0.0029(5)
C13 0.0196(8) 0.0229(8) 0.0171(7) 0.0060(6) 0.0052(6) 0.0067(6)
C14 0.0230(8) 0.0220(8) 0.0159(7) 0.0054(6) 0.0062(6) 0.0069(6)
C15 0.0204(8) 0.0207(8) 0.0169(7) 0.0025(6) 0.0009(6) 0.0019(6)
O15 0.0237(6) 0.0210(6) 0.0318(6) 0.0005(5) -0.0009(5) -0.0011(5)
N16 0.0195(7) 0.0162(7) 0.0219(7) -0.0005(5) 0.0012(5) 0.0024(5)
C17 0.0212(8) 0.0180(7) 0.0176(7) 0.0032(6) 0.0036(6) 0.0034(6)
N18 0.0218(7) 0.0212(7) 0.0221(7) 0.0031(5) 0.0024(5) 0.0044(5)
C19 0.0232(9) 0.0263(9) 0.0260(8) 0.0074(7) 0.0044(7) 0.0075(7)
C20 0.0299(9) 0.0241(8) 0.0283(9) 0.0083(7) 0.0081(7) 0.0113(7)
C21 0.0354(10) 0.0180(8) 0.0240(8) 0.0018(6) 0.0069(7) 0.0052(7)
C22 0.0254(9) 0.0198(8) 0.0219(8) 0.0016(6) 0.0028(6) 0.0022(6)
C30 0.0335(10) 0.0306(9) 0.0214(8) 0.0011(7) 0.0001(7) 0.0071(7)
Cl1 0.0601(3) 0.0280(3) 0.0346(3) 0.00803(18) 0.0157(2) 0.0121(2)
Cl2 0.0335(3) 0.0496(3) 0.0418(3) -0.0037(2) 0.0035(2) -0.0015(2)
O40 0.0243(6) 0.0314(7) 0.0275(6) -0.0007(5) 0.0040(5) 0.0114(5)

loop_
_atom_type_symbol
_atom_type_description
_atom_type_scat_dispersion_real
_atom_type_scat_dispersion_imag
_atom_type_scat_source
C C 0.0033 0.0016 'International Tables Vol C Tables 4.2.6.8 and 6.1.1.4'
H H 0.0000 0.0000 'International Tables Vol C Tables 4.2.6.8 and 6.1.1.4'
N N 0.0061 0.0033 'International Tables Vol C Tables 4.2.6.8 and 6.1.1.4'
O O 0.0106 0.0060 'International Tables Vol C Tables 4.2.6.8 and 6.1.1.4'
Cl Cl 0.1484 0.1585 'International Tables Vol C Tables 4.2.6.8 and 6.1.1.4'

loop_
_geom_angle_atom_site_label_1
_geom_angle_atom_site_label_2
_geom_angle_atom_site_label_3
_geom_angle
_geom_angle_site_symmetry_1
_geom_angle_site_symmetry_3
_geom_angle_publ_flag
C2 N1 C14 117.66(14) . . ?
N1 C2 C3 123.85(16) . . ?
C4 C3 C2 118.78(15) . . ?
C3 C4 C5 119.55(15) . . ?
C4 C5 C14 117.63(15) . . ?
C4 C5 C6 122.53(15) . . ?
C14 C5 C6 119.84(15) . . ?
C7 C6 C5 121.38(15) . . ?
C6 C7 C8 120.70(15) . . ?
C9 C8 C13 118.21(14) . . ?
C9 C8 C7 121.99(15) . . ?
C13 C8 C7 119.77(15) . . ?
C10 C9 C8 119.27(15) . . ?
C9 C10 C11 118.57(15) . . ?
N12 C11 C10 124.09(14) . . ?
N12 C11 C15 117.30(13) . . ?
C10 C11 C15 118.60(14) . . ?
C11 N12 C13 117.49(13) . . ?
N12 C13 C8 122.28(14) . . ?
N12 C13 C14 118.35(13) . . ?
C8 C13 C14 119.37(14) . . ?
N1 C14 C5 122.53(14) . . ?
N1 C14 C13 118.55(13) . . ?
C5 C14 C13 118.93(14) . . ?
O15 C15 N16 124.55(14) . . ?
O15 C15 C11 120.36(14) . . ?
N16 C15 C11 115.08(13) . . ?
C15 N16 C17 127.20(13) . . ?
N18 C17 C22 123.78(14) . . ?
N18 C17 N16 112.62(13) . . ?
C22 C17 N16 123.58(14) . . ?
C17 N18 C19 116.84(13) . . ?
N18 C19 C20 123.70(15) . . ?
C21 C20 C19 118.24(15) . . ?
C20 C21 C22 119.72(15) . . ?
C21 C22 C17 117.72(15) . . ?
Cl2 C30 Cl1 111.30(9) . . ?

loop_
_geom_bond_atom_site_label_1
_geom_bond_atom_site_label_2
_geom_bond_distance
_geom_bond_site_symmetry_2
_geom_bond_publ_flag
N1 C2 1.327(2) . ?
N1 C14 1.358(2) . ?
C2 C3 1.400(2) . ?
C3 C4 1.365(2) . ?
C4 C5 1.408(2) . ?
C5 C14 1.413(2) . ?
C5 C6 1.430(2) . ?
C6 C7 1.351(3) . ?
C7 C8 1.435(2) . ?
C8 C9 1.405(2) . ?
C8 C13 1.413(2) . ?
C9 C10 1.367(2) . ?
C10 C11 1.405(2) . ?
C11 N12 1.327(2) . ?
C11 C15 1.506(2) . ?
N12 C13 1.359(2) . ?
C13 C14 1.451(2) . ?
C15 O15 1.2328(18) . ?
C15 N16 1.349(2) . ?
N16 C17 1.413(2) . ?
C17 N18 1.338(2) . ?
C17 C22 1.395(2) . ?
N18 C19 1.343(2) . ?
C19 C20 1.383(2) . ?
C20 C21 1.381(2) . ?
C21 C22 1.382(2) . ?
C30 Cl2 1.7629(18) . ?
C30 Cl1 1.7685(18) . ?

loop_
_cod_related_entry_id
_cod_related_entry_database
_cod_related_entry_code
1 ChemSpider 30652586
